data_7056145
loop_
_publ_author_name
'Pandiri, Hanumanprasad'
'Soni, Vineeta'
'Gonnade, Rajesh G.'
'Punji, Benudhar'

_publ_section_title
;
 Development of (quinolinyl)amido-based pincer palladium complexes: a
 robust and phosphine-free catalyst system for C--H arylation of
 benzothiazoles
;
_journal_issue 9
_journal_name_full 'New J. Chem.'
_journal_page_first 3543
_journal_paper_doi 10.1039/C7NJ00452D
_journal_volume 41
_journal_year 2017
_chemical_formula_moiety 'C15 H18 Cl N3 O Pd'
_chemical_formula_sum 'C15 H18 Cl N3 O Pd'
_chemical_formula_weight 398.17
_chemical_name_systematic
;
 ?
;
_space_group_crystal_system monoclinic
_space_group_IT_number 15
_space_group_name_Hall '-C 2yc'
_space_group_name_H-M_alt 'C 1 2/c 1'
_symmetry_space_group_name_Hall '-C 2yc'
_symmetry_space_group_name_H-M 'C 1 2/c 1'
_atom_sites_solution_hydrogens geom
_audit_creation_method SHELXL-2013
_audit_update_record
;
2016-06-22 deposited with the CCDC.
2017-03-28 downloaded from the CCDC.
;
_cell_angle_alpha 90
_cell_angle_beta 102.202(2)
_cell_angle_gamma 90
_cell_formula_units_Z 8
_cell_length_a 14.7945(6)
_cell_length_b 13.1480(5)
_cell_length_c 16.0956(7)
_cell_measurement_reflns_used 9991
_cell_measurement_temperature 150(2)
_cell_measurement_theta_max 31.61
_cell_measurement_theta_min 2.30
_cell_volume 3060.2(2)
_computing_cell_refinement 'Bruker SAINT'
_computing_data_collection 'Bruker APEX2'
_computing_data_reduction 'Bruker SAINT'
_computing_molecular_graphics 'Bruker SHELXTL'
_computing_publication_material 'Bruker SHELXTL'
_computing_structure_refinement 'SHELXL-2013 (Sheldrick, 2013)'
_computing_structure_solution 'SHELXS-97 (Sheldrick, 2008)'
_diffrn_ambient_temperature 150(2)
_diffrn_measured_fraction_theta_full 0.975
_diffrn_measured_fraction_theta_max 0.999
_diffrn_measurement_device_type 'Bruker APEX-II CCD'
_diffrn_measurement_method '\f and \w scans'
_diffrn_radiation_monochromator graphite
_diffrn_radiation_source 'fine-focus sealed tube'
_diffrn_radiation_type MoK\a
_diffrn_radiation_wavelength 0.71073
_diffrn_reflns_av_R_equivalents 0.0179
_diffrn_reflns_av_unetI/netI 0.0101
_diffrn_reflns_Laue_measured_fraction_full 0.975
_diffrn_reflns_Laue_measured_fraction_max 0.999
_diffrn_reflns_limit_h_max 17
_diffrn_reflns_limit_h_min -17
_diffrn_reflns_limit_k_max 15
_diffrn_reflns_limit_k_min -15
_diffrn_reflns_limit_l_max 19
_diffrn_reflns_limit_l_min -18
_diffrn_reflns_number 20254
_diffrn_reflns_point_group_measured_fraction_full 0.975
_diffrn_reflns_point_group_measured_fraction_max 0.999
_diffrn_reflns_theta_full 25.242
_diffrn_reflns_theta_max 24.995
_diffrn_reflns_theta_min 2.093
_exptl_absorpt_coefficient_mu 1.389
_exptl_absorpt_correction_T_max 0.6649
_exptl_absorpt_correction_T_min 0.5675
_exptl_absorpt_correction_type multi-scan
_exptl_absorpt_process_details SADABS,(BRUKER,2006)
_exptl_crystal_colour YELLOW
_exptl_crystal_density_diffrn 1.728
_exptl_crystal_description BLOCK
_exptl_crystal_F_000 1600
_exptl_crystal_recrystallization_method 'Re-crystallisation from solvent'
_exptl_crystal_size_max 0.460
_exptl_crystal_size_mid 0.400
_exptl_crystal_size_min 0.320
_refine_diff_density_max 0.583
_refine_diff_density_min -0.397
_refine_diff_density_rms 0.060
_refine_ls_extinction_method none
_refine_ls_goodness_of_fit_ref 1.101
_refine_ls_hydrogen_treatment constr
_refine_ls_matrix_type full
_refine_ls_number_parameters 192
_refine_ls_number_reflns 2696
_refine_ls_number_restraints 0
_refine_ls_restrained_S_all 1.101
_refine_ls_R_factor_all 0.0187
_refine_ls_R_factor_gt 0.0181
_refine_ls_shift/su_max 0.001
_refine_ls_shift/su_mean 0.000
_refine_ls_structure_factor_coef Fsqd
_refine_ls_weighting_details 'w=1/[\s^2^(Fo^2^)+(0.0143P)^2^+7.7246P] where P=(Fo^2^+2Fc^2^)/3'
_refine_ls_weighting_scheme calc
_refine_ls_wR_factor_gt 0.0420
_refine_ls_wR_factor_ref 0.0423
_reflns_Friedel_coverage 0.000
_reflns_number_gt 2641
_reflns_number_total 2696
_reflns_threshold_expression 'I > 2\s(I)'
_cod_data_source_file c7nj00452d2.cif
_cod_data_source_block NNNPdCl_0m
_cod_depositor_comments
;
The following automatic conversions were performed:

'_exptl_absorpt_correction_type' value 'MULTI-SCAN' changed to
'multi-scan' according to
/home/data/users/saulius/crontab/automatic-downloads/current/RSC/lib/dictionaries/cif_core.dic
dictionary named 'cif_core.dic' version 2.4.2 from 2011-04-26.

Automatic conversion script
Id: cif_fix_values 4973 2017-02-22 13:04:09Z antanas 
;
_cod_database_code 7056145
_shelx_space_group_comment
;
The symmetry employed for this shelxl refinement is uniquely defined
by the following loop, which should always be used as a source of
symmetry information in preference to the above space-group names.
They are only intended as comments.
;
_shelx_estimated_absorpt_t_min 0.567
_shelx_estimated_absorpt_t_max 0.665
_shelxl_version_number 2013-3
_solvent_exptl_crystal_recrystallization_method toluene-diethylether

loop_
_space_group_symop_operation_xyz
'x, y, z'
'-x, y, -z+1/2'
'x+1/2, y+1/2, z'
'-x+1/2, y+1/2, -z+1/2'
'-x, -y, -z'
'x, -y, z-1/2'
'-x+1/2, -y+1/2, -z'
'x+1/2, -y+1/2, z-1/2'

loop_
_atom_site_label
_atom_site_type_symbol
_atom_site_fract_x
_atom_site_fract_y
_atom_site_fract_z
_atom_site_U_iso_or_equiv
_atom_site_adp_type
_atom_site_occupancy
_atom_site_site_symmetry_order
_atom_site_calc_flag
_atom_site_refinement_flags_posn
_atom_site_refinement_flags_adp
Pd1 Pd 0.22478(2) 0.79625(2) 0.26276(2) 0.01530(6) Uani 1 1 d . .
Cl1 Cl 0.10167(3) 0.85840(4) 0.16228(3) 0.02462(12) Uani 1 1 d . .
O1 O 0.46570(10) 0.65386(12) 0.36275(10) 0.0239(3) Uani 1 1 d . .
N1 N 0.33388(11) 0.75230(13) 0.34571(11) 0.0185(4) Uani 1 1 d . .
N2 N 0.19800(11) 0.87150(12) 0.36429(11) 0.0164(3) Uani 1 1 d . .
N3 N 0.27762(12) 0.70647(13) 0.17853(11) 0.0190(4) Uani 1 1 d . .
C1 C 0.34448(14) 0.79642(15) 0.42655(13) 0.0177(4) Uani 1 1 d . .
C2 C 0.41604(15) 0.78259(16) 0.49628(14) 0.0221(5) Uani 1 1 d . .
H2 H 0.4676 0.7415 0.4918 0.026 Uiso 1 1 calc R U
C3 C 0.41203(15) 0.82968(17) 0.57389(14) 0.0250(5) Uani 1 1 d . .
H3 H 0.4617 0.8199 0.6213 0.030 Uiso 1 1 calc R U
C4 C 0.33887(16) 0.88918(17) 0.58327(14) 0.0251(5) Uani 1 1 d . .
H4 H 0.3382 0.9196 0.6367 0.030 Uiso 1 1 calc R U
C5 C 0.26421(15) 0.90530(15) 0.51352(13) 0.0201(4) Uani 1 1 d . .
C6 C 0.18417(16) 0.96255(16) 0.51749(14) 0.0236(5) Uani 1 1 d . .
H6 H 0.1787 0.9945 0.5691 0.028 Uiso 1 1 calc R U
C7 C 0.11494(15) 0.97172(16) 0.44705(14) 0.0229(5) Uani 1 1 d . .
H7 H 0.0609 1.0096 0.4496 0.028 Uiso 1 1 calc R U
C8 C 0.12394(14) 0.92491(15) 0.37066(14) 0.0190(4) Uani 1 1 d . .
H8 H 0.0752 0.9319 0.3220 0.023 Uiso 1 1 calc R U
C9 C 0.26857(14) 0.85929(15) 0.43517(13) 0.0169(4) Uani 1 1 d . .
C10 C 0.39196(14) 0.68535(15) 0.32063(13) 0.0184(4) Uani 1 1 d . .
C11 C 0.35500(14) 0.64460(16) 0.23150(13) 0.0203(4) Uani 1 1 d . .
H11A H 0.4067 0.6413 0.2013 0.024 Uiso 1 1 calc R U
H11B H 0.3325 0.5743 0.2361 0.024 Uiso 1 1 calc R U
C12 C 0.31490(16) 0.77111(17) 0.11673(14) 0.0247(5) Uani 1 1 d . .
H12A H 0.2630 0.8089 0.0811 0.030 Uiso 1 1 calc R U
H12B H 0.3414 0.7261 0.0787 0.030 Uiso 1 1 calc R U
C13 C 0.38813(17) 0.84652(18) 0.15770(16) 0.0303(5) Uani 1 1 d . .
H13A H 0.3629 0.8912 0.1960 0.045 Uiso 1 1 calc R U
H13B H 0.4072 0.8875 0.1135 0.045 Uiso 1 1 calc R U
H13C H 0.4417 0.8098 0.1902 0.045 Uiso 1 1 calc R U
C14 C 0.20597(15) 0.63798(17) 0.12663(14) 0.0249(5) Uani 1 1 d . .
H14A H 0.2370 0.5919 0.0928 0.030 Uiso 1 1 calc R U
H14B H 0.1618 0.6803 0.0862 0.030 Uiso 1 1 calc R U
C15 C 0.15218(15) 0.57435(18) 0.17757(15) 0.0286(5) Uani 1 1 d . .
H15A H 0.1947 0.5295 0.2159 0.043 Uiso 1 1 calc R U
H15B H 0.1064 0.5332 0.1389 0.043 Uiso 1 1 calc R U
H15C H 0.1205 0.6191 0.2110 0.043 Uiso 1 1 calc R U

loop_
_atom_site_aniso_label
_atom_site_aniso_U_11
_atom_site_aniso_U_22
_atom_site_aniso_U_33
_atom_site_aniso_U_23
_atom_site_aniso_U_13
_atom_site_aniso_U_12
Pd1 0.01427(9) 0.01603(9) 0.01570(9) 0.00024(6) 0.00339(6) 0.00227(6)
Cl1 0.0199(2) 0.0300(3) 0.0226(3) 0.0039(2) 0.0014(2) 0.0060(2)
O1 0.0175(7) 0.0278(8) 0.0266(8) 0.0037(7) 0.0052(6) 0.0068(6)
N1 0.0168(8) 0.0186(9) 0.0206(9) -0.0002(7) 0.0049(7) 0.0036(7)
N2 0.0172(8) 0.0139(8) 0.0189(9) 0.0017(7) 0.0058(7) -0.0006(7)
N3 0.0193(9) 0.0203(9) 0.0176(9) 0.0000(7) 0.0048(7) 0.0025(7)
C1 0.0192(10) 0.0149(10) 0.0196(10) 0.0017(8) 0.0054(8) -0.0016(8)
C2 0.0202(10) 0.0199(11) 0.0254(12) 0.0016(9) 0.0032(9) -0.0004(8)
C3 0.0271(11) 0.0238(11) 0.0208(11) 0.0021(9) -0.0024(9) -0.0052(9)
C4 0.0357(12) 0.0215(11) 0.0180(11) -0.0007(9) 0.0057(9) -0.0057(10)
C5 0.0279(11) 0.0135(10) 0.0210(11) 0.0011(8) 0.0096(9) -0.0036(8)
C6 0.0349(12) 0.0158(10) 0.0242(11) -0.0006(9) 0.0155(10) -0.0014(9)
C7 0.0248(11) 0.0168(10) 0.0318(12) 0.0016(9) 0.0164(10) 0.0021(9)
C8 0.0174(10) 0.0156(10) 0.0253(11) 0.0038(8) 0.0073(8) 0.0004(8)
C9 0.0190(10) 0.0141(10) 0.0183(10) 0.0017(8) 0.0057(8) -0.0021(8)
C10 0.0193(10) 0.0160(10) 0.0216(11) 0.0042(8) 0.0083(9) -0.0006(8)
C11 0.0203(10) 0.0181(10) 0.0233(11) 0.0009(9) 0.0066(9) 0.0047(8)
C12 0.0296(12) 0.0273(12) 0.0200(11) 0.0033(9) 0.0114(9) 0.0042(10)
C13 0.0358(13) 0.0239(12) 0.0354(13) 0.0035(10) 0.0173(11) 0.0002(10)
C14 0.0255(11) 0.0259(12) 0.0222(11) -0.0063(9) 0.0024(9) 0.0008(9)
C15 0.0238(11) 0.0271(12) 0.0347(13) -0.0048(10) 0.0054(10) -0.0029(9)

loop_
_atom_type_symbol
_atom_type_description
_atom_type_scat_dispersion_real
_atom_type_scat_dispersion_imag
_atom_type_scat_source
C C 0.0033 0.0016 'International Tables Vol C Tables 4.2.6.8 and 6.1.1.4'
H H 0.0000 0.0000 'International Tables Vol C Tables 4.2.6.8 and 6.1.1.4'
N N 0.0061 0.0033 'International Tables Vol C Tables 4.2.6.8 and 6.1.1.4'
O O 0.0106 0.0060 'International Tables Vol C Tables 4.2.6.8 and 6.1.1.4'
Cl Cl 0.1484 0.1585 'International Tables Vol C Tables 4.2.6.8 and 6.1.1.4'
Pd Pd -0.9988 1.0072 'International Tables Vol C Tables 4.2.6.8 and 6.1.1.4'

loop_
_geom_angle_atom_site_label_1
_geom_angle_atom_site_label_2
_geom_angle_atom_site_label_3
_geom_angle
N1 Pd1 N2 82.35(7)
N1 Pd1 N3 84.67(7)
N2 Pd1 N3 166.99(7)
N1 Pd1 Cl1 175.82(5)
N2 Pd1 Cl1 97.61(5)
N3 Pd1 Cl1 95.40(5)
C10 N1 C1 126.40(18)
C10 N1 Pd1 118.36(14)
C1 N1 Pd1 115.23(13)
C8 N2 C9 119.38(18)
C8 N2 Pd1 129.03(14)
C9 N2 Pd1 111.55(13)
C12 N3 C14 106.62(16)
C12 N3 C11 109.77(16)
C14 N3 C11 110.61(16)
C12 N3 Pd1 110.73(13)
C14 N3 Pd1 112.70(13)
C11 N3 Pd1 106.44(12)
C2 C1 N1 127.95(19)
C2 C1 C9 118.78(19)
N1 C1 C9 113.22(18)
C1 C2 C3 119.6(2)
C1 C2 H2 120.2
C3 C2 H2 120.2
C4 C3 C2 122.1(2)
C4 C3 H3 118.9
C2 C3 H3 118.9
C3 C4 C5 120.1(2)
C3 C4 H4 120.0
C5 C4 H4 120.0
C9 C5 C4 117.97(19)
C9 C5 C6 117.68(19)
C4 C5 C6 124.3(2)
C7 C6 C5 119.9(2)
C7 C6 H6 120.1
C5 C6 H6 120.1
C6 C7 C8 119.68(19)
C6 C7 H7 120.2
C8 C7 H7 120.2
N2 C8 C7 122.2(2)
N2 C8 H8 118.9
C7 C8 H8 118.9
N2 C9 C5 121.17(18)
N2 C9 C1 117.39(18)
C5 C9 C1 121.41(19)
O1 C10 N1 127.0(2)
O1 C10 C11 120.15(18)
N1 C10 C11 112.77(17)
N3 C11 C10 114.88(16)
N3 C11 H11A 108.5
C10 C11 H11A 108.5
N3 C11 H11B 108.5
C10 C11 H11B 108.5
H11A C11 H11B 107.5
N3 C12 C13 114.34(18)
N3 C12 H12A 108.7
C13 C12 H12A 108.7
N3 C12 H12B 108.7
C13 C12 H12B 108.7
H12A C12 H12B 107.6
C12 C13 H13A 109.5
C12 C13 H13B 109.5
H13A C13 H13B 109.5
C12 C13 H13C 109.5
H13A C13 H13C 109.5
H13B C13 H13C 109.5
N3 C14 C15 114.89(18)
N3 C14 H14A 108.5
C15 C14 H14A 108.5
N3 C14 H14B 108.5
C15 C14 H14B 108.5
H14A C14 H14B 107.5
C14 C15 H15A 109.5
C14 C15 H15B 109.5
H15A C15 H15B 109.5
C14 C15 H15C 109.5
H15A C15 H15C 109.5
H15B C15 H15C 109.5

loop_
_geom_bond_atom_site_label_1
_geom_bond_atom_site_label_2
_geom_bond_distance
Pd1 N1 1.9521(17)
Pd1 N2 2.0200(17)
Pd1 N3 2.0713(17)
Pd1 Cl1 2.3142(5)
O1 C10 1.228(3)
N1 C10 1.350(3)
N1 C1 1.403(3)
N2 C8 1.324(3)
N2 C9 1.383(3)
N3 C12 1.499(3)
N3 C14 1.503(3)
N3 C11 1.512(3)
C1 C2 1.383(3)
C1 C9 1.425(3)
C2 C3 1.407(3)
C2 H2 0.9500
C3 C4 1.370(3)
C3 H3 0.9500
C4 C5 1.415(3)
C4 H4 0.9500
C5 C9 1.412(3)
C5 C6 1.416(3)
C6 C7 1.363(3)
C6 H6 0.9500
C7 C8 1.406(3)
C7 H7 0.9500
C8 H8 0.9500
C10 C11 1.521(3)
C11 H11A 0.9900
C11 H11B 0.9900
C12 C13 1.513(3)
C12 H12A 0.9900
C12 H12B 0.9900
C13 H13A 0.9800
C13 H13B 0.9800
C13 H13C 0.9800
C14 C15 1.510(3)
C14 H14A 0.9900
C14 H14B 0.9900
C15 H15A 0.9800
C15 H15B 0.9800
C15 H15C 0.9800

loop_
_geom_torsion_atom_site_label_1
_geom_torsion_atom_site_label_2
_geom_torsion_atom_site_label_3
_geom_torsion_atom_site_label_4
_geom_torsion
C10 N1 C1 C2 1.2(3)
Pd1 N1 C1 C2 -177.52(17)
C10 N1 C1 C9 -176.21(18)
Pd1 N1 C1 C9 5.1(2)
N1 C1 C2 C3 -176.7(2)
C9 C1 C2 C3 0.6(3)
C1 C2 C3 C4 0.2(3)
C2 C3 C4 C5 -0.2(3)
C3 C4 C5 C9 -0.6(3)
C3 C4 C5 C6 177.8(2)
C9 C5 C6 C7 -0.1(3)
C4 C5 C6 C7 -178.5(2)
C5 C6 C7 C8 -0.6(3)
C9 N2 C8 C7 1.2(3)
Pd1 N2 C8 C7 178.80(14)
C6 C7 C8 N2 0.0(3)
C8 N2 C9 C5 -1.9(3)
Pd1 N2 C9 C5 -179.88(15)
C8 N2 C9 C1 176.50(17)
Pd1 N2 C9 C1 -1.5(2)
C4 C5 C9 N2 179.83(18)
C6 C5 C9 N2 1.3(3)
C4 C5 C9 C1 1.5(3)
C6 C5 C9 C1 -176.99(18)
C2 C1 C9 N2 -179.90(18)
N1 C1 C9 N2 -2.2(3)
C2 C1 C9 C5 -1.5(3)
N1 C1 C9 C5 176.15(18)
C1 N1 C10 O1 -2.7(3)
Pd1 N1 C10 O1 175.93(16)
C1 N1 C10 C11 174.27(18)
Pd1 N1 C10 C11 -7.0(2)
C12 N3 C11 C10 101.8(2)
C14 N3 C11 C10 -140.82(18)
Pd1 N3 C11 C10 -18.1(2)
O1 C10 C11 N3 -165.51(18)
N1 C10 C11 N3 17.2(2)
C14 N3 C12 C13 179.45(18)
C11 N3 C12 C13 -60.7(2)
Pd1 N3 C12 C13 56.5(2)
C12 N3 C14 C15 -173.51(18)
C11 N3 C14 C15 67.2(2)
Pd1 N3 C14 C15 -51.8(2)
